data_1556342
loop_
_publ_author_name
'Vaquer, Lydia'
'Riente, Paola'
'Sala, Xavier'
'Jansat, Susanna'
'Benet-Buchholz, Jordi'
'Llobet, Antoni'
'Peric\`as, Miquel A.'

_publ_section_title
;
 Molecular ruthenium complexes anchored on magnetic nanoparticles that act
 as powerful and magnetically recyclable stereospecific epoxidation
 catalysts
;
_journal_issue 3
_journal_name_full 'Catal. Sci. Technol.'
_journal_page_first 706
_journal_paper_doi 10.1039/C2CY20616A
_journal_volume 3
_journal_year 2013
_chemical_formula_sum 'C30.5 H30.5 Cl2 F6 N6 O3.25 P2 Ru'
_chemical_formula_weight 881.02
_space_group_IT_number 2
_space_group_name_Hall '-P 1'
_space_group_name_H-M_alt 'P -1'
_symmetry_cell_setting triclinic
_symmetry_space_group_name_H-M 'P -1'
_atom_sites_solution_hydrogens geom
_atom_sites_solution_primary direct
_atom_sites_solution_secondary difmap
_audit_creation_method SHELXL-97
_cell_angle_alpha 110.491(5)
_cell_angle_beta 99.026(4)
_cell_angle_gamma 107.666(3)
_cell_formula_units_Z 2
_cell_length_a 10.9643(7)
_cell_length_b 11.9921(8)
_cell_length_c 15.4910(15)
_cell_measurement_reflns_used 9502
_cell_measurement_temperature 100(2)
_cell_measurement_theta_max 30.52
_cell_measurement_theta_min 2.22
_cell_volume 1737.2(3)
_computing_cell_refinement 'Bruker APEX2 v2009.1-0'
_computing_data_collection 'Bruker APEX2 v2009.1-0'
_computing_data_reduction 'Bruker SAINT V7.60A'
_computing_molecular_graphics 'Bruker SHELXTL'
_computing_publication_material 'Bruker SHELXTL'
_computing_structure_refinement 'SHELXS-97 (Sheldrick, 2008)'
_computing_structure_solution 'SHELXS-97 (Sheldrick, 2008)'
_diffrn_ambient_temperature 100(2)
_diffrn_detector_area_resol_mean 512
_diffrn_detector_type '4K CCD area detector APEX II'
_diffrn_measured_fraction_theta_full 0.943
_diffrn_measured_fraction_theta_max 0.929
_diffrn_measurement_device_type 'Kappa 4-axis goniometer bruker-nonius'
_diffrn_measurement_method
;
Fullsphere data collection, phi and omega scans
;
_diffrn_measurement_specimen_support 'magnetic support whith 10 micron nylon fiber cryoloop'
_diffrn_radiation_monochromator 'Multilayer Montel 200 mirrors'
_diffrn_radiation_type MoK\a
_diffrn_radiation_wavelength 0.71073
_diffrn_reflns_av_R_equivalents 0.0543
_diffrn_reflns_av_sigmaI/netI 0.0591
_diffrn_reflns_limit_h_max 15
_diffrn_reflns_limit_h_min -15
_diffrn_reflns_limit_k_max 16
_diffrn_reflns_limit_k_min -17
_diffrn_reflns_limit_l_max 22
_diffrn_reflns_limit_l_min -22
_diffrn_reflns_number 29332
_diffrn_reflns_theta_full 25.00
_diffrn_reflns_theta_max 30.78
_diffrn_reflns_theta_min 1.47
_diffrn_source 'rotating anode X-ray tube'
_diffrn_source_current 70
_diffrn_source_power 50
_diffrn_source_size '3 mm x 0.3 mm fine focus'
_diffrn_source_type 'Bruker-Nonius FR 591'
_exptl_absorpt_coefficient_mu 0.773
_exptl_absorpt_correction_T_max 1.00
_exptl_absorpt_correction_T_min 0.97
_exptl_absorpt_correction_type empirical
_exptl_absorpt_process_details
;
SADABS Version 2008/1 Bruker-Nonius
Blessing, Acta Cryst. (1995) A51 33-38
;
_exptl_crystal_colour black
_exptl_crystal_density_diffrn 1.684
_exptl_crystal_density_method 'not measured'
_exptl_crystal_description block
_exptl_crystal_F_000 887
_exptl_crystal_size_max 0.06
_exptl_crystal_size_mid 0.02
_exptl_crystal_size_min 0.02
_refine_diff_density_max 2.090
_refine_diff_density_min -1.373
_refine_diff_density_rms 0.121
_refine_ls_extinction_method none
_refine_ls_goodness_of_fit_ref 1.028
_refine_ls_hydrogen_treatment noref
_refine_ls_matrix_type full
_refine_ls_number_parameters 571
_refine_ls_number_reflns 10105
_refine_ls_number_restraints 271
_refine_ls_restrained_S_all 1.075
_refine_ls_R_factor_all 0.0622
_refine_ls_R_factor_gt 0.0502
_refine_ls_shift/su_max 0.001
_refine_ls_shift/su_mean 0.000
_refine_ls_structure_factor_coef Fsqd
_refine_ls_weighting_details 'calc w=1/[\s^2^(Fo^2^)+(0.0669P)^2^+2.5738P] where P=(Fo^2^+2Fc^2^)/3'
_refine_ls_weighting_scheme calc
_refine_ls_wR_factor_gt 0.1284
_refine_ls_wR_factor_ref 0.1367
_reflns_number_gt 8446
_reflns_number_total 10105
_reflns_threshold_expression >2sigma(I)
_cod_data_source_file c2cy20616a.txt
_cod_data_source_block LVX013b
_cod_depositor_comments
;
The following automatic conversions were performed:

data name '_diffrn_measurement_specimen_suppport' was replaced with
'_diffrn_measurement_specimen_support' as specified in the
replacement file
'/home/saulius/struct/COD-crude-data/automatic-downloads/DataCite-retrospective/RSC/depositions/lib/lists/replacement-tags.lst'.

Automatic conversion script
Id: cif_correct_tags 6909 2019-04-08 15:41:33Z antanas 

The following automatic conversions were performed:

data item '_symmetry_cell_setting' value 'Triclinic' was changed to
'triclinic' in accordance with the
/home/saulius/struct/COD-crude-data/automatic-downloads/DataCite-retrospective/RSC/depositions/lib/dictionaries/cif_core.dic
dictionary named 'cif_core.dic' version 2.4.2 last updated on
2011-04-26.

Automatic conversion script
Id: cif_fix_values 6909 2019-04-08 15:41:33Z antanas 
;
_cod_original_cell_volume 1737.2(2)
_cod_original_sg_symbol_H-M P-1
_cod_original_formula_sum 'C30.50 H30.50 Cl2 F6 N6 O3.25 P2 Ru'
_cod_database_code 1556342

loop_
_symmetry_equiv_pos_as_xyz
'x, y, z'
'-x, -y, -z'

loop_
_atom_site_label
_atom_site_type_symbol
_atom_site_fract_x
_atom_site_fract_y
_atom_site_fract_z
_atom_site_U_iso_or_equiv
_atom_site_adp_type
_atom_site_occupancy
_atom_site_symmetry_multiplicity
_atom_site_calc_flag
_atom_site_refinement_flags
_atom_site_disorder_assembly
_atom_site_disorder_group
C1 C 0.7064(4) 0.7802(3) 0.7120(2) 0.0285(7) Uani 1 1 d . A .
H1 H 0.7157 0.8664 0.7475 0.034 Uiso 1 1 calc R . .
C2 C 0.7062(4) 0.7015(4) 0.7599(2) 0.0335(8) Uani 1 1 d . . .
H2 H 0.7174 0.7342 0.8273 0.040 Uiso 1 1 calc R . .
C3 C 0.6896(4) 0.5748(4) 0.7082(2) 0.0287(7) Uani 1 1 d . . .
H3 H 0.6885 0.5191 0.7394 0.034 Uiso 1 1 calc R . .
C4 C 0.6747(3) 0.5304(3) 0.6097(2) 0.0224(6) Uani 1 1 d . . .
H4 H 0.6620 0.4435 0.5727 0.027 Uiso 1 1 calc R . .
C5 C 0.6783(3) 0.6137(3) 0.5660(2) 0.0190(5) Uani 1 1 d . A .
C6 C 0.6645(3) 0.5762(3) 0.4621(2) 0.0176(5) Uani 1 1 d . . .
C7 C 0.6465(3) 0.4556(3) 0.3943(2) 0.0209(5) Uani 1 1 d . A .
H7 H 0.6431 0.3871 0.4124 0.025 Uiso 1 1 calc R . .
C8 C 0.6334(3) 0.4378(3) 0.2982(2) 0.0247(6) Uani 1 1 d . . .
C9 C 0.6353(3) 0.5382(3) 0.2719(2) 0.0248(6) Uani 1 1 d . A .
H9 H 0.6242 0.5257 0.2067 0.030 Uiso 1 1 calc R . .
C10 C 0.6537(3) 0.6571(3) 0.3431(2) 0.0208(5) Uani 1 1 d . . .
C11 C 0.6589(3) 0.7745(3) 0.3304(2) 0.0223(6) Uani 1 1 d . A .
C12 C 0.6285(4) 0.7778(4) 0.2411(3) 0.0332(8) Uani 1 1 d . . .
H12 H 0.6085 0.7035 0.1834 0.040 Uiso 1 1 calc R A .
C13 C 0.6279(5) 0.8917(4) 0.2379(3) 0.0393(9) Uani 1 1 d . A .
H13 H 0.6078 0.8960 0.1776 0.047 Uiso 1 1 calc R . .
C14 C 0.6566(4) 0.9991(4) 0.3222(3) 0.0313(7) Uani 1 1 d . . .
H14 H 0.6544 1.0768 0.3204 0.038 Uiso 1 1 calc R A .
C15 C 0.6885(3) 0.9910(3) 0.4092(2) 0.0239(6) Uani 1 1 d . A .
H15 H 0.7103 1.0651 0.4674 0.029 Uiso 1 1 calc R . .
C16 C 0.6925(4) 1.0945(4) 0.6778(3) 0.0345(8) Uani 1 1 d . A .
H16 H 0.6009 1.0627 0.6425 0.041 Uiso 1 1 calc R . .
C17 C 0.7454(5) 1.2093(4) 0.7599(3) 0.0468(11) Uani 1 1 d . . .
H17 H 0.6909 1.2557 0.7799 0.056 Uiso 1 1 calc R . .
C18 C 0.8794(5) 1.2568(4) 0.8133(3) 0.0508(12) Uani 1 1 d . . .
H18 H 0.9163 1.3341 0.8712 0.061 Uiso 1 1 calc R . .
C19 C 0.9581(5) 1.1887(4) 0.7801(3) 0.0457(10) Uani 1 1 d . . .
H19 H 1.0504 1.2202 0.8137 0.055 Uiso 1 1 calc R . .
C20 C 0.8987(4) 1.0737(3) 0.6966(3) 0.0314(7) Uani 1 1 d . A .
C21 C 0.9721(3) 0.8186(3) 0.5464(3) 0.0287(6) Uani 1 1 d U A .
C22 C 1.0271(4) 0.7696(4) 0.6050(3) 0.0372(7) Uani 1 1 d U . .
H22 H 1.0244 0.7947 0.6698 0.045 Uiso 1 1 calc R . .
C23 C 1.0860(4) 0.6832(4) 0.5665(4) 0.0447(8) Uani 1 1 d U . .
H23 H 1.1220 0.6471 0.6046 0.054 Uiso 1 1 calc R . .
C24 C 1.0920(4) 0.6500(4) 0.4728(4) 0.0478(9) Uani 1 1 d U . .
H24 H 1.1332 0.5918 0.4474 0.057 Uiso 1 1 calc R . .
C25 C 1.0386(4) 0.7005(4) 0.4155(4) 0.0420(8) Uani 1 1 d U . .
H25 H 1.0447 0.6780 0.3515 0.050 Uiso 1 1 calc R . .
C26 C 0.9762(4) 0.7843(4) 0.4520(3) 0.0337(7) Uani 1 1 d U . .
H26 H 0.9370 0.8175 0.4128 0.040 Uiso 1 1 calc R . .
N2 N 0.6704(2) 0.6735(2) 0.43586(17) 0.0177(4) Uani 1 1 d . A .
N3 N 0.6897(3) 0.8816(3) 0.41404(19) 0.0206(5) Uani 1 1 d . . .
N4 N 0.7669(3) 1.0255(3) 0.6459(2) 0.0254(5) Uani 1 1 d . . .
N1 N 0.6939(3) 0.7386(2) 0.61707(17) 0.0201(5) Uani 1 1 d . . .
N6 N 0.9019(3) 0.9007(3) 0.5831(2) 0.0239(5) Uani 1 1 d . . .
N5 N 0.9742(3) 1.0034(3) 0.6617(2) 0.0338(7) Uani 1 1 d . A .
O3 O 0.5501(3) 0.1736(3) 0.23240(19) 0.0384(6) Uani 1 1 d . . .
Ru1 Ru 0.70751(2) 0.84535(2) 0.535849(16) 0.01741(7) Uani 1 1 d . A .
Cl1 Cl 0.47223(7) 0.80204(7) 0.50623(5) 0.02232(14) Uani 1 1 d . . .
P1 P 0.5966(5) 0.2720(5) 0.2077(4) 0.0217(5) Uani 0.481(7) 1 d PU A 1
O1 O 0.7361(7) 0.2750(7) 0.1936(5) 0.0270(14) Uani 0.481(7) 1 d PU A 1
C27 C 0.5051(12) 0.1863(12) 0.0238(9) 0.036(2) Uani 0.481(7) 1 d PU A 1
H27A H 0.4304 0.1054 0.0107 0.043 Uiso 0.481(7) 1 calc PR A 1
H27B H 0.4696 0.2212 -0.0191 0.043 Uiso 0.481(7) 1 calc PR A 1
C28 C 0.5964(10) 0.1416(10) -0.0195(7) 0.046(2) Uani 0.481(7) 1 d PU A 1
H28A H 0.6576 0.2103 -0.0308 0.069 Uiso 0.481(7) 1 calc PR A 1
H28B H 0.5466 0.0661 -0.0811 0.069 Uiso 0.481(7) 1 calc PR A 1
H28C H 0.6480 0.1177 0.0235 0.069 Uiso 0.481(7) 1 calc PR A 1
O2 O 0.5121(7) 0.2722(6) 0.1173(4) 0.0266(13) Uani 0.481(7) 1 d PU A 1
C29 C 0.8124(10) 0.3590(10) 0.1545(7) 0.0358(19) Uani 0.481(7) 1 d PU A 1
H29A H 0.8340 0.4504 0.1971 0.043 Uiso 0.481(7) 1 calc PR A 1
H29B H 0.7575 0.3396 0.0899 0.043 Uiso 0.481(7) 1 calc PR A 1
C30 C 0.9403(13) 0.3387(14) 0.1469(10) 0.064(3) Uani 0.481(7) 1 d PU A 1
H30D H 1.0012 0.3719 0.2117 0.096 Uiso 0.481(7) 1 calc PR A 1
H30E H 0.9831 0.3846 0.1115 0.096 Uiso 0.481(7) 1 calc PR A 1
H30F H 0.9197 0.2462 0.1126 0.096 Uiso 0.481(7) 1 calc PR A 1
P1' P 0.6319(4) 0.2924(4) 0.2129(3) 0.0217(5) Uani 0.519(7) 1 d PU A 2
O1' O 0.7803(6) 0.3071(6) 0.2167(5) 0.0251(12) Uani 0.519(7) 1 d PU A 2
C27' C 0.4689(11) 0.1689(12) 0.0247(8) 0.039(2) Uani 0.519(7) 1 d PU A 2
H27C H 0.4768 0.1933 -0.0295 0.046 Uiso 0.519(7) 1 calc PR A 2
H27D H 0.5176 0.1107 0.0202 0.046 Uiso 0.519(7) 1 calc PR A 2
C28' C 0.3313(10) 0.0831(10) -0.0056(8) 0.057(3) Uani 0.519(7) 1 d PU A 2
H28D H 0.3153 0.0465 0.0411 0.086 Uiso 0.519(7) 1 calc PR A 2
H28E H 0.3107 0.0133 -0.0691 0.086 Uiso 0.519(7) 1 calc PR A 2
H28F H 0.2738 0.1309 -0.0093 0.086 Uiso 0.519(7) 1 calc PR A 2
C29' C 0.8619(10) 0.3979(9) 0.1878(7) 0.0409(19) Uani 0.519(7) 1 d PU A 2
H29C H 0.8191 0.3781 0.1201 0.049 Uiso 0.519(7) 1 calc PR A 2
H29D H 0.8725 0.4866 0.2292 0.049 Uiso 0.519(7) 1 calc PR A 2
O2' O 0.5668(7) 0.2992(6) 0.1178(4) 0.0312(13) Uani 0.519(7) 1 d PU A 2
C30' C 0.9874(13) 0.3883(14) 0.1970(10) 0.067(3) Uani 0.519(7) 1 d PU A 2
H30A H 1.0336 0.4183 0.2654 0.100 Uiso 0.519(7) 1 calc PR A 2
H30B H 1.0412 0.4419 0.1705 0.100 Uiso 0.519(7) 1 calc PR A 2
H30C H 0.9750 0.2982 0.1617 0.100 Uiso 0.519(7) 1 calc PR A 2
P1A P 0.73169(10) 0.53309(9) 0.97665(6) 0.02926(19) Uani 1 1 d . . .
F1 F 0.8211(7) 0.6701(3) 0.9939(3) 0.0613(14) Uani 0.770(13) 1 d PGU B 1
F2 F 0.8562(3) 0.5015(5) 1.0078(4) 0.091(3) Uani 0.770(13) 1 d PGU B 1
F3 F 0.7275(5) 0.5857(4) 1.0844(2) 0.0629(9) Uani 0.770(13) 1 d PGU B 1
F4 F 0.5978(5) 0.5533(6) 0.9418(3) 0.085(2) Uani 0.770(13) 1 d PGU B 1
F5 F 0.7379(6) 0.4787(4) 0.8675(2) 0.0570(13) Uani 0.770(13) 1 d PGU B 1
F6 F 0.6377(4) 0.3893(3) 0.9576(3) 0.0615(15) Uani 0.770(13) 1 d PGU B 1
F1' F 0.8770(15) 0.6695(13) 1.0134(10) 0.042(3) Uani 0.230(13) 1 d PU B 2
F2' F 0.8500(10) 0.4898(11) 1.0131(7) 0.023(3) Uani 0.230(13) 1 d PU B 2
F3' F 0.719(2) 0.583(2) 1.0847(11) 0.0629(9) Uani 0.230(13) 1 d PU B 2
F4' F 0.6585(17) 0.6158(17) 0.9424(10) 0.050(4) Uani 0.230(13) 1 d PU B 2
F5' F 0.783(3) 0.4993(19) 0.8807(12) 0.0570(13) Uani 0.230(13) 1 d PU B 2
F6' F 0.6108(19) 0.4190(18) 0.9354(12) 0.064(5) Uani 0.230(13) 1 d PU B 2
C1S C 0.066(2) 1.054(2) 0.9775(10) 0.128(7) Uani 0.50 1 d PDU C -1
H1SA H 0.1349 1.1423 1.0152 0.153 Uiso 0.50 1 calc PR C -1
H1SB H -0.0212 1.0620 0.9617 0.153 Uiso 0.50 1 calc PR C -1
Cl1S Cl 0.1007(5) 0.9868(4) 0.8703(3) 0.1066(14) Uani 0.50 1 d PDU C -1
Cl2S Cl 0.0585(6) 0.9761(5) 1.0489(4) 0.1260(18) Uani 0.50 1 d PU C -1
O1W O 0.699(3) 0.063(3) 0.884(2) 0.135(10) Uani 0.25 1 d PU . .
H1W H 0.7093 -0.0080 0.8699 0.203 Uiso 0.25 1 d PR . .
H2W H 0.6462 0.0533 0.8331 0.203 Uiso 0.25 1 d PR . .

loop_
_atom_site_aniso_label
_atom_site_aniso_U_11
_atom_site_aniso_U_22
_atom_site_aniso_U_33
_atom_site_aniso_U_23
_atom_site_aniso_U_13
_atom_site_aniso_U_12
C1 0.0380(18) 0.0233(15) 0.0221(14) 0.0076(12) 0.0081(12) 0.0119(14)
C2 0.047(2) 0.0331(18) 0.0210(14) 0.0105(13) 0.0097(14) 0.0173(17)
C3 0.0328(16) 0.0305(16) 0.0300(15) 0.0185(14) 0.0105(13) 0.0143(14)
C4 0.0222(13) 0.0230(14) 0.0269(14) 0.0141(12) 0.0087(11) 0.0103(12)
C5 0.0173(12) 0.0209(13) 0.0230(13) 0.0110(11) 0.0076(10) 0.0101(11)
C6 0.0177(12) 0.0170(12) 0.0239(13) 0.0113(10) 0.0091(10) 0.0097(10)
C7 0.0276(14) 0.0187(13) 0.0254(13) 0.0127(11) 0.0109(11) 0.0149(12)
C8 0.0343(16) 0.0225(14) 0.0256(14) 0.0106(12) 0.0119(12) 0.0195(13)
C9 0.0361(17) 0.0248(15) 0.0230(13) 0.0123(12) 0.0129(12) 0.0194(14)
C10 0.0254(14) 0.0218(13) 0.0240(13) 0.0128(11) 0.0108(11) 0.0154(12)
C11 0.0276(14) 0.0225(14) 0.0265(14) 0.0137(12) 0.0125(11) 0.0161(12)
C12 0.051(2) 0.0358(18) 0.0298(16) 0.0206(15) 0.0184(15) 0.0281(18)
C13 0.063(3) 0.042(2) 0.0354(18) 0.0269(17) 0.0207(18) 0.034(2)
C14 0.0423(19) 0.0298(17) 0.0423(18) 0.0254(15) 0.0194(15) 0.0250(16)
C15 0.0245(14) 0.0201(13) 0.0345(16) 0.0154(12) 0.0110(12) 0.0127(12)
C16 0.0303(17) 0.0243(16) 0.0395(18) 0.0029(14) 0.0053(14) 0.0132(14)
C17 0.047(2) 0.0277(18) 0.049(2) -0.0019(17) 0.0055(18) 0.0188(18)
C18 0.054(3) 0.0253(18) 0.046(2) -0.0053(17) -0.0064(19) 0.0146(19)
C19 0.040(2) 0.0220(17) 0.053(2) 0.0036(16) -0.0114(17) 0.0098(16)
C20 0.0279(16) 0.0197(15) 0.0379(18) 0.0096(13) -0.0025(13) 0.0073(13)
C21 0.0202(12) 0.0229(13) 0.0527(16) 0.0228(12) 0.0145(12) 0.0112(11)
C22 0.0277(14) 0.0339(16) 0.0620(18) 0.0300(14) 0.0155(13) 0.0151(13)
C23 0.0351(16) 0.0398(17) 0.078(2) 0.0363(16) 0.0194(15) 0.0245(14)
C24 0.0357(17) 0.0399(18) 0.082(2) 0.0285(16) 0.0266(16) 0.0261(14)
C25 0.0313(15) 0.0390(17) 0.0668(19) 0.0252(15) 0.0253(14) 0.0194(14)
C26 0.0248(14) 0.0283(14) 0.0559(17) 0.0221(13) 0.0185(13) 0.0122(12)
N2 0.0189(11) 0.0172(11) 0.0233(11) 0.0116(9) 0.0098(9) 0.0098(9)
N3 0.0213(11) 0.0201(11) 0.0288(12) 0.0145(10) 0.0112(9) 0.0120(10)
N4 0.0259(13) 0.0170(12) 0.0295(13) 0.0070(10) 0.0043(10) 0.0084(11)
N1 0.0229(12) 0.0177(11) 0.0216(11) 0.0092(9) 0.0073(9) 0.0087(10)
N6 0.0201(12) 0.0183(12) 0.0383(14) 0.0163(11) 0.0077(10) 0.0092(10)
N5 0.0221(13) 0.0209(13) 0.0505(18) 0.0144(13) -0.0010(12) 0.0050(11)
O3 0.0557(17) 0.0244(12) 0.0355(13) 0.0073(10) 0.0089(12) 0.0245(13)
Ru1 0.01731(11) 0.01459(11) 0.02290(12) 0.00886(8) 0.00668(8) 0.00802(8)
Cl1 0.0194(3) 0.0182(3) 0.0313(3) 0.0095(3) 0.0093(3) 0.0102(3)
P1 0.0278(15) 0.0171(12) 0.0220(6) 0.0071(7) 0.0064(11) 0.0128(11)
O1 0.030(3) 0.025(2) 0.028(2) 0.0114(18) 0.0091(19) 0.013(2)
C27 0.036(3) 0.037(3) 0.031(3) 0.010(2) 0.008(3) 0.014(3)
C28 0.052(3) 0.043(3) 0.043(3) 0.014(2) 0.010(2) 0.024(3)
O2 0.031(2) 0.025(2) 0.025(2) 0.0091(16) 0.0071(18) 0.0131(19)
C29 0.036(3) 0.038(3) 0.036(3) 0.016(2) 0.012(2) 0.015(2)
C30 0.060(4) 0.068(4) 0.068(4) 0.027(3) 0.023(3) 0.028(3)
P1' 0.0278(15) 0.0171(12) 0.0220(6) 0.0071(7) 0.0064(11) 0.0128(11)
O1' 0.025(2) 0.024(2) 0.030(2) 0.0108(17) 0.0103(18) 0.0140(18)
C27' 0.039(3) 0.039(3) 0.032(3) 0.010(2) 0.015(3) 0.012(3)
C28' 0.055(3) 0.054(4) 0.057(3) 0.016(2) 0.018(3) 0.022(3)
C29' 0.043(3) 0.039(3) 0.045(3) 0.020(2) 0.018(2) 0.014(2)
O2' 0.037(2) 0.028(2) 0.029(2) 0.0095(16) 0.0057(18) 0.019(2)
C30' 0.066(4) 0.067(4) 0.072(4) 0.030(3) 0.026(3) 0.028(3)
P1A 0.0341(4) 0.0297(4) 0.0217(4) 0.0087(3) 0.0072(3) 0.0123(4)
F1 0.071(3) 0.0354(19) 0.064(2) 0.0207(17) 0.011(2) 0.009(2)
F2 0.085(4) 0.110(5) 0.096(4) 0.047(3) 0.020(3) 0.061(3)
F3 0.0764(19) 0.0670(17) 0.0421(13) 0.0143(12) 0.0351(13) 0.0249(15)
F4 0.063(3) 0.088(4) 0.106(3) 0.041(3) 0.004(2) 0.044(3)
F5 0.095(3) 0.051(2) 0.0308(15) 0.0206(14) 0.0209(19) 0.032(2)
F6 0.059(2) 0.044(2) 0.055(2) 0.0250(18) -0.0009(18) -0.0085(18)
F1' 0.037(5) 0.044(5) 0.037(4) 0.019(3) 0.014(4) 0.002(3)
F2' 0.025(3) 0.028(3) 0.022(3) 0.012(2) 0.005(2) 0.017(2)
F3' 0.0764(19) 0.0670(17) 0.0421(13) 0.0143(12) 0.0351(13) 0.0249(15)
F4' 0.052(6) 0.055(6) 0.060(5) 0.031(4) 0.022(4) 0.032(4)
F5' 0.095(3) 0.051(2) 0.0308(15) 0.0206(14) 0.0209(19) 0.032(2)
F6' 0.071(6) 0.061(6) 0.061(6) 0.040(5) 0.013(4) 0.014(4)
C1S 0.126(8) 0.129(8) 0.128(8) 0.058(5) 0.039(5) 0.042(5)
Cl1S 0.134(3) 0.092(3) 0.080(2) 0.0380(19) 0.033(2) 0.023(2)
Cl2S 0.154(4) 0.104(3) 0.102(3) 0.064(2) 0.022(2) 0.008(3)
O1W 0.135(11) 0.135(11) 0.135(10) 0.056(6) 0.043(6) 0.052(6)

loop_
_atom_type_symbol
_atom_type_description
_atom_type_scat_dispersion_real
_atom_type_scat_dispersion_imag
_atom_type_scat_source
C C 0.0033 0.0016 'International Tables Vol C Tables 4.2.6.8 and 6.1.1.4'
H H 0.0000 0.0000 'International Tables Vol C Tables 4.2.6.8 and 6.1.1.4'
N N 0.0061 0.0033 'International Tables Vol C Tables 4.2.6.8 and 6.1.1.4'
Cl Cl 0.1484 0.1585 'International Tables Vol C Tables 4.2.6.8 and 6.1.1.4'
Ru Ru -1.2594 0.8363 'International Tables Vol C Tables 4.2.6.8 and 6.1.1.4'
P P 0.1023 0.0942 'International Tables Vol C Tables 4.2.6.8 and 6.1.1.4'
O O 0.0106 0.0060 'International Tables Vol C Tables 4.2.6.8 and 6.1.1.4'
F F 0.0171 0.0103 'International Tables Vol C Tables 4.2.6.8 and 6.1.1.4'

loop_
_geom_angle_atom_site_label_1
_geom_angle_atom_site_label_2
_geom_angle_atom_site_label_3
_geom_angle
N1 C1 C2 122.4(3)
C3 C2 C1 119.1(3)
C2 C3 C4 118.9(3)
C5 C4 C3 119.5(3)
N1 C5 C4 121.5(3)
N1 C5 C6 114.8(3)
C4 C5 C6 123.7(3)
N2 C6 C7 120.5(3)
N2 C6 C5 113.1(3)
C7 C6 C5 126.4(3)
C6 C7 C8 118.2(3)
C9 C8 C7 120.4(3)
C9 C8 P1' 119.9(3)
C7 C8 P1' 119.4(3)
C9 C8 P1 122.2(3)
C7 C8 P1 117.1(3)
P1' C8 P1 11.28(18)
C10 C9 C8 118.8(3)
N2 C10 C9 119.8(3)
N2 C10 C11 112.9(3)
C9 C10 C11 127.2(3)
N3 C11 C12 121.2(3)
N3 C11 C10 115.0(3)
C12 C11 C10 123.7(3)
C13 C12 C11 118.5(3)
C14 C13 C12 120.3(3)
C13 C14 C15 118.6(3)
N3 C15 C14 122.1(3)
N4 C16 C17 122.3(4)
C16 C17 C18 119.7(4)
C17 C18 C19 118.7(4)
C20 C19 C18 118.7(4)
N4 C20 N5 117.3(3)
N4 C20 C19 122.5(4)
N5 C20 C19 120.1(3)
C26 C21 C22 121.6(4)
C26 C21 N6 119.1(3)
C22 C21 N6 119.2(3)
C23 C22 C21 118.7(4)
C24 C23 C22 120.0(4)
C23 C24 C25 121.0(4)
C24 C25 C26 119.7(4)
C21 C26 C25 119.0(4)
C6 N2 C10 122.1(3)
C6 N2 Ru1 118.97(19)
C10 N2 Ru1 118.9(2)
C15 N3 C11 119.2(3)
C15 N3 Ru1 126.7(2)
C11 N3 Ru1 113.5(2)
C16 N4 C20 118.0(3)
C16 N4 Ru1 129.4(2)
C20 N4 Ru1 112.3(2)
C1 N1 C5 118.5(3)
C1 N1 Ru1 127.8(2)
C5 N1 Ru1 113.54(18)
N5 N6 C21 113.8(3)
N5 N6 Ru1 122.0(2)
C21 N6 Ru1 122.9(2)
N6 N5 C20 111.0(3)
P1 O3 P1' 10.7(3)
N6 Ru1 N2 97.50(11)
N6 Ru1 N4 76.37(12)
N2 Ru1 N4 173.71(11)
N6 Ru1 N3 100.96(11)
N2 Ru1 N3 79.48(10)
N4 Ru1 N3 102.90(11)
N6 Ru1 N1 86.55(11)
N2 Ru1 N1 79.34(10)
N4 Ru1 N1 98.66(11)
N3 Ru1 N1 158.28(10)
N6 Ru1 Cl1 169.88(9)
N2 Ru1 Cl1 91.39(7)
N4 Ru1 Cl1 94.60(8)
N3 Ru1 Cl1 85.38(7)
N1 Ru1 Cl1 90.37(8)
O3 P1 O2 119.6(4)
O3 P1 O1 105.3(5)
O2 P1 O1 108.6(5)
O3 P1 C8 117.6(4)
O2 P1 C8 100.1(4)
O1 P1 C8 104.5(3)
C29 O1 P1 122.3(6)
C28 C27 O2 135.7(10)
C27 O2 P1 119.0(7)
O1 C29 C30 110.3(9)
O1' P1' O2' 108.0(4)
O1' P1' O3 113.5(4)
O2' P1' O3 116.6(3)
O1' P1' C8 108.9(3)
O2' P1' C8 98.8(4)
O3 P1' C8 109.8(3)
C29' O1' P1' 120.5(6)
C28' C27' O2' 135.9(9)
C30' C29' O1' 108.0(9)
P1' O2' C27' 120.3(7)
F6' P1A F1 155.1(8)
F6' P1A F2 110.8(9)
F1 P1A F2 92.26(17)
F6' P1A F3 98.9(7)
F1 P1A F3 89.99(15)
F2 P1A F3 90.07(14)
F6' P1A F4 64.7(8)
F1 P1A F4 92.16(16)
F2 P1A F4 175.5(2)
F3 P1A F4 90.89(17)
F6' P1A F5 81.3(7)
F1 P1A F5 90.16(16)
F2 P1A F5 88.97(16)
F3 P1A F5 179.0(2)
F4 P1A F5 90.06(14)
F6' P1A F6 24.6(8)
F1 P1A F6 179.5(2)
F2 P1A F6 87.94(15)
F3 P1A F6 90.47(16)
F4 P1A F6 87.63(16)
F5 P1A F6 89.38(14)
F6' P1A F3' 96.3(10)
F1 P1A F3' 91.9(8)
F2 P1A F3' 92.2(10)
F3 P1A F3' 2.9(9)
F4 P1A F3' 88.7(10)
F5 P1A F3' 177.6(8)
F6 P1A F3' 88.5(8)
F6' P1A F4' 92.8(9)
F1 P1A F4' 63.0(5)
F2 P1A F4' 154.1(6)
F3 P1A F4' 97.0(5)
F4 P1A F4' 30.0(5)
F5 P1A F4' 83.9(5)
F6 P1A F4' 116.8(6)
F3' P1A F4' 95.9(10)
F6' P1A F2' 105.8(10)
F1 P1A F2' 97.8(5)
F2 P1A F2' 6.4(5)
F3 P1A F2' 86.8(5)
F4 P1A F2' 169.8(5)
F5 P1A F2' 92.2(5)
F6 P1A F2' 82.5(5)
F3' P1A F2' 88.7(8)
F4' P1A F2' 160.2(8)
F6' P1A F5' 95.6(10)
F1 P1A F5' 80.2(8)
F2 P1A F5' 76.8(9)
F3 P1A F5' 163.2(9)
F4 P1A F5' 103.1(9)
F5 P1A F5' 16.2(9)
F6 P1A F5' 99.4(8)
F3' P1A F5' 166.0(11)
F4' P1A F5' 90.8(8)
F2' P1A F5' 81.0(8)
F6' P1A F1' 173.5(7)
F1 P1A F1' 21.5(5)
F2 P1A F1' 70.9(6)
F3 P1A F1' 87.2(5)
F4 P1A F1' 113.5(5)
F5 P1A F1' 92.6(5)
F6 P1A F1' 158.7(6)
F3' P1A F1' 89.8(8)
F4' P1A F1' 84.5(7)
F2' P1A F1' 76.3(7)
F5' P1A F1' 78.6(9)
Cl2S C1S Cl1S 117.7(12)

loop_
_geom_bond_atom_site_label_1
_geom_bond_atom_site_label_2
_geom_bond_distance
C1 N1 1.346(4)
C1 C2 1.390(5)
C2 C3 1.384(5)
C3 C4 1.392(4)
C4 C5 1.384(4)
C5 N1 1.368(4)
C5 C6 1.481(4)
C6 N2 1.351(4)
C6 C7 1.390(4)
C7 C8 1.405(4)
C8 C9 1.395(5)
C8 P1' 1.774(6)
C8 P1 1.862(6)
C9 C10 1.395(4)
C10 N2 1.355(4)
C10 C11 1.474(4)
C11 N3 1.370(4)
C11 C12 1.388(4)
C12 C13 1.386(5)
C13 C14 1.382(5)
C14 C15 1.383(5)
C15 N3 1.343(4)
C16 N4 1.358(5)
C16 C17 1.381(5)
C17 C18 1.395(7)
C18 C19 1.397(7)
C19 C20 1.393(5)
C20 N4 1.363(4)
C20 N5 1.390(5)
C21 C26 1.386(5)
C21 C22 1.396(5)
C21 N6 1.446(4)
C22 C23 1.393(6)
C23 C24 1.381(7)
C24 C25 1.388(7)
C25 C26 1.394(5)
N2 Ru1 1.967(2)
N3 Ru1 2.073(3)
N4 Ru1 2.053(3)
N1 Ru1 2.077(3)
N6 N5 1.297(4)
N6 Ru1 1.957(3)
O3 P1 1.345(6)
O3 P1' 1.592(6)
Ru1 Cl1 2.4049(8)
P1 O2 1.555(8)
P1 O1 1.570(8)
O1 C29 1.469(11)
C27 C28 1.422(15)
C27 O2 1.427(13)
C29 C30 1.510(16)
P1' O1' 1.571(7)
P1' O2' 1.574(8)
O1' C29' 1.436(10)
C27' C28' 1.433(14)
C27' O2' 1.610(12)
C29' C30' 1.405(16)
P1A F6' 1.435(17)
P1A F1 1.538(3)
P1A F2 1.573(3)
P1A F3 1.578(3)
P1A F4 1.601(3)
P1A F5 1.606(3)
P1A F6 1.610(3)
P1A F3' 1.611(14)
P1A F4' 1.621(14)
P1A F2' 1.629(10)
P1A F5' 1.635(16)
P1A F1' 1.738(13)
C1S Cl2S 1.67(2)
C1S Cl1S 1.733(5)

loop_
_geom_torsion_atom_site_label_1
_geom_torsion_atom_site_label_2
_geom_torsion_atom_site_label_3
_geom_torsion_atom_site_label_4
_geom_torsion
N1 C1 C2 C3 -1.5(6)
C1 C2 C3 C4 0.5(6)
C2 C3 C4 C5 0.8(5)
C3 C4 C5 N1 -1.2(5)
C3 C4 C5 C6 179.5(3)
N1 C5 C6 N2 0.3(4)
C4 C5 C6 N2 179.6(3)
N1 C5 C6 C7 -179.4(3)
C4 C5 C6 C7 -0.1(5)
N2 C6 C7 C8 -0.6(4)
C5 C6 C7 C8 179.1(3)
C6 C7 C8 C9 -1.6(5)
C6 C7 C8 P1' 171.9(3)
C6 C7 C8 P1 -175.5(3)
C7 C8 C9 C10 1.6(5)
P1' C8 C9 C10 -171.9(3)
P1 C8 C9 C10 175.2(3)
C8 C9 C10 N2 0.5(5)
C8 C9 C10 C11 180.0(3)
N2 C10 C11 N3 4.9(4)
C9 C10 C11 N3 -174.6(3)
N2 C10 C11 C12 -171.9(3)
C9 C10 C11 C12 8.6(6)
N3 C11 C12 C13 -0.9(6)
C10 C11 C12 C13 175.7(4)
C11 C12 C13 C14 -0.3(6)
C12 C13 C14 C15 1.4(6)
C13 C14 C15 N3 -1.4(5)
N4 C16 C17 C18 -0.7(7)
C16 C17 C18 C19 2.3(8)
C17 C18 C19 C20 -2.1(7)
C18 C19 C20 N4 0.4(7)
C18 C19 C20 N5 -179.9(4)
C26 C21 C22 C23 -0.7(5)
N6 C21 C22 C23 175.4(3)
C21 C22 C23 C24 1.5(6)
C22 C23 C24 C25 -0.7(6)
C23 C24 C25 C26 -1.0(6)
C22 C21 C26 C25 -1.0(5)
N6 C21 C26 C25 -177.1(3)
C24 C25 C26 C21 1.9(6)
C7 C6 N2 C10 2.7(4)
C5 C6 N2 C10 -177.0(3)
C7 C6 N2 Ru1 -176.1(2)
C5 C6 N2 Ru1 4.2(3)
C9 C10 N2 C6 -2.7(5)
C11 C10 N2 C6 177.8(3)
C9 C10 N2 Ru1 176.2(2)
C11 C10 N2 Ru1 -3.4(3)
C14 C15 N3 C11 0.2(5)
C14 C15 N3 Ru1 -170.3(3)
C12 C11 N3 C15 1.0(5)
C10 C11 N3 C15 -175.9(3)
C12 C11 N3 Ru1 172.7(3)
C10 C11 N3 Ru1 -4.2(3)
C17 C16 N4 C20 -1.1(6)
C17 C16 N4 Ru1 172.8(3)
N5 C20 N4 C16 -178.5(3)
C19 C20 N4 C16 1.2(6)
N5 C20 N4 Ru1 6.6(4)
C19 C20 N4 Ru1 -173.7(3)
C2 C1 N1 C5 1.1(5)
C2 C1 N1 Ru1 -174.5(3)
C4 C5 N1 C1 0.3(4)
C6 C5 N1 C1 179.6(3)
C4 C5 N1 Ru1 176.5(2)
C6 C5 N1 Ru1 -4.1(3)
C26 C21 N6 N5 -125.6(3)
C22 C21 N6 N5 58.2(4)
C26 C21 N6 Ru1 66.9(4)
C22 C21 N6 Ru1 -109.3(3)
C21 N6 N5 C20 -176.1(3)
Ru1 N6 N5 C20 -8.5(4)
N4 C20 N5 N6 0.6(5)
C19 C20 N5 N6 -179.2(4)
N5 N6 Ru1 N2 -169.0(3)
C21 N6 Ru1 N2 -2.5(3)
N5 N6 Ru1 N4 9.5(3)
C21 N6 Ru1 N4 176.0(3)
N5 N6 Ru1 N3 110.3(3)
C21 N6 Ru1 N3 -83.2(3)
N5 N6 Ru1 N1 -90.3(3)
C21 N6 Ru1 N1 76.2(3)
N5 N6 Ru1 Cl1 -17.8(6)
C21 N6 Ru1 Cl1 148.7(4)
C6 N2 Ru1 N6 80.0(2)
C10 N2 Ru1 N6 -98.9(2)
C6 N2 Ru1 N4 67.0(10)
C10 N2 Ru1 N4 -111.9(9)
C6 N2 Ru1 N3 179.8(2)
C10 N2 Ru1 N3 0.9(2)
C6 N2 Ru1 N1 -5.0(2)
C10 N2 Ru1 N1 176.1(2)
C6 N2 Ru1 Cl1 -95.1(2)
C10 N2 Ru1 Cl1 86.0(2)
C16 N4 Ru1 N6 177.8(3)
C20 N4 Ru1 N6 -8.0(2)
C16 N4 Ru1 N2 -168.9(8)
C20 N4 Ru1 N2 5.3(11)
C16 N4 Ru1 N3 79.5(3)
C20 N4 Ru1 N3 -106.3(2)
C16 N4 Ru1 N1 -97.9(3)
C20 N4 Ru1 N1 76.3(2)
C16 N4 Ru1 Cl1 -6.8(3)
C20 N4 Ru1 Cl1 167.4(2)
C15 N3 Ru1 N6 -91.4(3)
C11 N3 Ru1 N6 97.6(2)
C15 N3 Ru1 N2 172.9(3)
C11 N3 Ru1 N2 1.9(2)
C15 N3 Ru1 N4 -13.1(3)
C11 N3 Ru1 N4 175.9(2)
C15 N3 Ru1 N1 159.9(3)
C11 N3 Ru1 N1 -11.1(4)
C15 N3 Ru1 Cl1 80.6(3)
C11 N3 Ru1 Cl1 -90.4(2)
C1 N1 Ru1 N6 82.4(3)
C5 N1 Ru1 N6 -93.4(2)
C1 N1 Ru1 N2 -179.3(3)
C5 N1 Ru1 N2 4.9(2)
C1 N1 Ru1 N4 6.7(3)
C5 N1 Ru1 N4 -169.1(2)
C1 N1 Ru1 N3 -166.3(3)
C5 N1 Ru1 N3 17.8(4)
C1 N1 Ru1 Cl1 -88.0(3)
C5 N1 Ru1 Cl1 96.2(2)
P1' O3 P1 O2 153(2)
P1' O3 P1 O1 30.3(18)
P1' O3 P1 C8 -86(2)
C9 C8 P1 O3 -156.7(4)
C7 C8 P1 O3 17.2(5)
P1' C8 P1 O3 122(2)
C9 C8 P1 O2 -25.4(4)
C7 C8 P1 O2 148.4(4)
P1' C8 P1 O2 -106.7(19)
C9 C8 P1 O1 87.0(5)
C7 C8 P1 O1 -99.2(4)
P1' C8 P1 O1 5.7(16)
O3 P1 O1 C29 172.3(6)
O2 P1 O1 C29 43.0(8)
C8 P1 O1 C29 -63.2(7)
C28 C27 O2 P1 -39.2(19)
O3 P1 O2 C27 -74.0(8)
O1 P1 O2 C27 46.8(9)
C8 P1 O2 C27 156.0(8)
P1 O1 C29 C30 -178.6(8)
P1 O3 P1' O1' -158(2)
P1 O3 P1' O2' -31.0(18)
P1 O3 P1' C8 80(2)
C9 C8 P1' O1' 87.3(5)
C7 C8 P1' O1' -86.2(5)
P1 C8 P1' O1' -167(2)
C9 C8 P1' O2' -25.2(4)
C7 C8 P1' O2' 161.2(4)
P1 C8 P1' O2' 80.1(18)
C9 C8 P1' O3 -147.8(3)
C7 C8 P1' O3 38.7(4)
P1 C8 P1' O3 -42.4(16)
O2' P1' O1' C29' 40.4(7)
O3 P1' O1' C29' 171.4(6)
C8 P1' O1' C29' -65.9(7)
P1' O1' C29' C30' -178.9(8)
O1' P1' O2' C27' 100.6(7)
O3 P1' O2' C27' -28.6(8)
C8 P1' O2' C27' -146.1(7)
C28' C27' O2' P1' 80.0(17)
